data_9009988
loop_
_publ_author_name
'Peng, Z.'
'Ma, Z.'
'Han, S.'

_publ_section_title
;
 The refinement of crystal structure of balipholite
;
_journal_name_full 'Scientia Sinica B'
_journal_page_first 779
_journal_page_last 784
_journal_volume 30
_journal_year 1987
_chemical_compound_source 'Hunan Province, China'
_chemical_formula_sum 'Al3 Ba F4 H4 Li Mg2 O16 Si4'
_chemical_name_mineral Balipholite
_space_group_IT_number 68
_symmetry_space_group_name_Hall '-C 2a 2ac'
_symmetry_space_group_name_H-M 'C c c a :2'
_cell_angle_alpha 90
_cell_angle_beta 90
_cell_angle_gamma 90
_cell_formula_units_Z 4
_cell_length_a 13.587
_cell_length_b 20.164
_cell_length_c 5.144
_cell_volume 1409.293
_database_code_amcsd 0015443
_exptl_crystal_density_diffrn 3.404
_cod_original_sg_symbol_H-M 'C c c a'
_cod_original_formula_sum 'Ba Mg2 Li Al3 Si4 O16 H4 F4'
_cod_database_code 9009988

loop_
_space_group_symop_operation_xyz
x,y,z
1/2+x,1/2+y,z
x,-y,1/2+z
1/2+x,1/2-y,1/2+z
-x,y,1/2-z
1/2-x,1/2+y,1/2-z
-x,1/2+y,1/2+z
1/2-x,+y,1/2+z
x,1/2-y,1/2-z
1/2+x,-y,1/2-z
x,1/2+y,-z
1/2+x,+y,-z
-x,1/2-y,z
1/2-x,-y,z
-x,-y,-z
1/2-x,1/2-y,-z

loop_
_atom_site_aniso_label
_atom_site_aniso_U_11
_atom_site_aniso_U_22
_atom_site_aniso_U_33
_atom_site_aniso_U_12
_atom_site_aniso_U_13
_atom_site_aniso_U_23
Ba 0.01309 0.02678 0.00952 0.00000 0.00000 0.00000
Mg 0.00281 0.00412 -0.00188 0.00000 0.00000 0.00000
Li 0.01496 0.01442 0.00965 0.00000 0.00425 0.00000
Al1 0.01496 0.01442 0.00965 0.00000 0.00425 0.00000
Al2 0.00842 0.00618 0.00147 0.00000 0.00000 0.00053
Si 0.00468 0.00412 0.00040 0.00000 0.00035 0.00000
O2 0.01029 0.00412 0.00509 0.00000 -0.00035 0.00053
O3 0.01029 0.00824 0.00094 0.00000 0.00283 -0.00053
O4 0.00561 0.01030 0.00241 0.00000 0.00106 0.00000
O5 0.00561 0.00824 0.00349 0.00139 -0.00142 -0.00053
F 0.01496 0.01442 0.00416 -0.00139 -0.00319 -0.00105

loop_
_atom_site_label
_atom_site_fract_x
_atom_site_fract_y
_atom_site_fract_z
_atom_site_occupancy
_atom_site_U_iso_or_equiv
Ba 0.00000 0.75000 0.25000 1.00000 ?
Mg 0.00000 0.53860 0.25000 1.00000 ?
Li 0.00000 0.11540 0.25000 0.50000 ?
Al1 0.00000 0.11540 0.25000 0.50000 ?
Al2 0.19250 0.25000 0.25000 1.00000 ?
Si 0.19240 0.62040 0.08380 1.00000 ?
O2 0.20350 0.69980 0.07220 1.00000 ?
O3 0.25360 0.91110 0.17360 1.00000 ?
O4 0.07850 0.60270 0.09750 1.00000 ?
O5 0.06950 0.46800 0.06790 1.00000 ?
H 0.12200 0.46800 0.09400 1.00000 -0.00148
F 0.09720 0.30750 0.13290 1.00000 ?

loop_
_cod_changelog_entry_id
_cod_changelog_entry_author
_cod_changelog_entry_date
_cod_changelog_entry_text
1
;cod-tools version 3.10.1
Id: cif_fix_AMCSD_atom_labels 10224 2024-08-07 11:09:31Z saulius
;
2024-08-07T19:39:59+03:00
;Changed the following '_atom_site_label' values:
the first duplicated label 'Al'  converted to 'Al1'
duplicated label 'Al' at index 4 converted to 'Al2'
;

loop_
_cod_related_entry_id
_cod_related_entry_database
_cod_related_entry_code
1 AMCSD 0015443
